data_4312682
loop_
_publ_author_name
'C. W. Liu'
'Chiu-Mine Hung'
'Bidyut Kumar Santra'
'Ju-Chun Wang'
'Hsien-Ming Kao'
'Zhenyang Lin'

_publ_section_title
;
 Ligand Substitution in Cubic Clusters: Surprising Isolation of the
 Cocrystallization Products of Cu8(\m8-Se)[S2P(OEt)2]6 and Cu6[S2P(OEt)2]6
;
_journal_name_full 'Inorganic Chemistry'
_journal_page_first 8551
_journal_page_last 8556
_journal_paper_doi 10.1021/ic034621f
_journal_volume 42
_journal_year 2003
_chemical_formula_sum 'C24 H60 Cu7.08 O12 P6 S12 Se0.54'
_chemical_formula_weight 1603.76
_chemical_name_systematic
; 
 ? 
;
_space_group_IT_number 148
_symmetry_cell_setting rhombohedral
_symmetry_space_group_name_Hall '-R 3'
_symmetry_space_group_name_H-M 'R -3 :H'
_atom_sites_solution_hydrogens geom
_atom_sites_solution_primary direct
_atom_sites_solution_secondary difmap
_audit_creation_method SHELXL-97
_cell_angle_alpha 90.00
_cell_angle_beta 90.00
_cell_angle_gamma 120.00
_cell_formula_units_Z 3
_cell_length_a 21.0139(13)
_cell_length_b 21.0139(13)
_cell_length_c 11.404(3)
_cell_measurement_reflns_used 32
_cell_measurement_temperature 293(2)
_cell_measurement_theta_max 12.15
_cell_measurement_theta_min 6.50
_cell_volume 4361.2(12)
_computing_cell_refinement 'Bruker XSCANS'
_computing_data_collection 'Bruker XSCANS'
_computing_data_reduction 'Bruker SHELXTL'
_computing_molecular_graphics 'Bruker SHELXTL'
_computing_publication_material 'Bruker SHELXTL'
_computing_structure_refinement 'SHELXL-97 (Sheldrick, 1997)'
_computing_structure_solution 'SHELXS-97 (Sheldrick, 1990)'
_diffrn_ambient_temperature 293(2)
_diffrn_measured_fraction_theta_full 0.904
_diffrn_measured_fraction_theta_max 0.904
_diffrn_measurement_device_type 'Bruker P4'
_diffrn_measurement_method '\w scans'
_diffrn_radiation_monochromator graphite
_diffrn_radiation_source 'fine-focus sealed tube'
_diffrn_radiation_type MoK\a
_diffrn_radiation_wavelength 0.71073
_diffrn_reflns_av_R_equivalents 0.0390
_diffrn_reflns_av_sigmaI/netI 0.0367
_diffrn_reflns_limit_h_max 1
_diffrn_reflns_limit_h_min -13
_diffrn_reflns_limit_k_max 24
_diffrn_reflns_limit_k_min -1
_diffrn_reflns_limit_l_max 13
_diffrn_reflns_limit_l_min -13
_diffrn_reflns_number 2530
_diffrn_reflns_theta_full 24.99
_diffrn_reflns_theta_max 24.99
_diffrn_reflns_theta_min 1.94
_diffrn_standards_interval_count 497
_diffrn_standards_number 3
_exptl_absorpt_coefficient_mu 3.518
_exptl_absorpt_correction_T_max 0.9790
_exptl_absorpt_correction_T_min 0.8578
_exptl_absorpt_correction_type empirical
_exptl_crystal_colour coloress
_exptl_crystal_density_diffrn 1.832
_exptl_crystal_density_method 'not measured'
_exptl_crystal_description column
_exptl_crystal_F_000 2417
_exptl_crystal_size_max 0.5
_exptl_crystal_size_mid 0.4
_exptl_crystal_size_min 0.38
_refine_diff_density_max 0.915
_refine_diff_density_min -1.659
_refine_diff_density_rms 0.181
_refine_ls_extinction_method none
_refine_ls_goodness_of_fit_ref 1.072
_refine_ls_hydrogen_treatment mixed
_refine_ls_matrix_type full
_refine_ls_number_parameters 97
_refine_ls_number_reflns 1548
_refine_ls_number_restraints 0
_refine_ls_restrained_S_all 1.072
_refine_ls_R_factor_all 0.0723
_refine_ls_R_factor_gt 0.0599
_refine_ls_shift/su_max 0.001
_refine_ls_shift/su_mean 0.000
_refine_ls_structure_factor_coef Fsqd
_refine_ls_weighting_details 'calc w=1/[\s^2^(Fo^2^)+(0.1046P)^2^+32.9719P] where P=(Fo^2^+2Fc^2^)/3'
_refine_ls_weighting_scheme calc
_refine_ls_wR_factor_gt 0.1640
_refine_ls_wR_factor_ref 0.1812
_reflns_number_gt 1243
_reflns_number_total 1548
_reflns_threshold_expression >2sigma(I)
_cod_data_source_file ic034621fsi20030604_114941.cif
_cod_data_source_block cuise
_cod_depositor_comments
;
The following automatic conversions were performed:

'_symmetry_cell_setting' value 'Rhombohedral' changed to
'rhombohedral' according to the built-in table from CIF Core
dictionary named 'cif_core.dic' version 2.4.1 from 2010-06-29.

Automatic conversion script
Id: cif_fix_values 1646 2011-03-28 12:23:43Z adriana 
;
_cod_original_cell_volume 4361.2(11)
_cod_original_sg_symbol_H-M 'R -3'
_cod_database_code 4312682

loop_
_symmetry_equiv_pos_as_xyz
'x, y, z'
'-y, x-y, z'
'-x+y, -x, z'
'x+2/3, y+1/3, z+1/3'
'-y+2/3, x-y+1/3, z+1/3'
'-x+y+2/3, -x+1/3, z+1/3'
'x+1/3, y+2/3, z+2/3'
'-y+1/3, x-y+2/3, z+2/3'
'-x+y+1/3, -x+2/3, z+2/3'
'-x, -y, -z'
'y, -x+y, -z'
'x-y, x, -z'
'-x+2/3, -y+1/3, -z+1/3'
'y+2/3, -x+y+1/3, -z+1/3'
'x-y+2/3, x+1/3, -z+1/3'
'-x+1/3, -y+2/3, -z+2/3'
'y+1/3, -x+y+2/3, -z+2/3'
'x-y+1/3, x+2/3, -z+2/3'

loop_
_atom_site_label
_atom_site_type_symbol
_atom_site_fract_x
_atom_site_fract_y
_atom_site_fract_z
_atom_site_U_iso_or_equiv
_atom_site_adp_type
_atom_site_occupancy
_atom_site_symmetry_multiplicity
_atom_site_calc_flag
_atom_site_refinement_flags
_atom_site_disorder_assembly
_atom_site_disorder_group
Cu1 Cu 1.69294(5) 1.23162(5) 0.25344(7) 0.0545(4) Uani 1 1 d . . .
Cu2 Cu 1.6667 1.3333 0.1107(2) 0.0498(9) Uani 0.540(5) 3 d SP . .
Se Se 1.6667 1.3333 0.3333 0.0587(11) Uani 0.540(5) 6 d SP . .
S1 S 1.57398(9) 1.13760(8) 0.26133(15) 0.0516(5) Uani 1 1 d . . .
S2 S 1.54096(10) 1.25218(10) 0.08281(15) 0.0555(5) Uani 1 1 d . . .
P1 P 1.51665(10) 1.15096(9) 0.13265(16) 0.0535(5) Uani 1 1 d . . .
O1 O 1.5139(4) 1.1061(3) 0.0215(5) 0.0786(16) Uani 1 1 d . . .
O2 O 1.4347(3) 1.1031(3) 0.1804(6) 0.0804(17) Uani 1 1 d . . .
C1 C 1.5737(7) 1.1286(7) -0.0555(12) 0.120(4) Uani 1 1 d . . .
H1A H 1.5847 1.1747 -0.0918 0.145 Uiso 1 1 calc R . .
H1B H 1.6166 1.1369 -0.0112 0.145 Uiso 1 1 calc R . .
C2 C 1.5594(10) 1.0763(7) -0.1434(11) 0.154(7) Uani 1 1 d . . .
H2A H 1.6015 1.0936 -0.1937 0.231 Uiso 1 1 calc R . .
H2B H 1.5177 1.0688 -0.1887 0.231 Uiso 1 1 calc R . .
H2C H 1.5492 1.0307 -0.1080 0.231 Uiso 1 1 calc R . .
C3 C 1.3735(6) 1.0966(7) 0.1246(11) 0.108(4) Uani 1 1 d . . .
H3A H 1.3703 1.0777 0.0460 0.129 Uiso 1 1 calc R . .
H3B H 1.3776 1.1445 0.1186 0.129 Uiso 1 1 calc R . .
C4 C 1.3066(6) 1.0464(8) 0.1910(14) 0.137(5) Uani 1 1 d . . .
H4A H 1.2643 1.0421 0.1515 0.206 Uiso 1 1 calc R . .
H4B H 1.3096 1.0656 0.2684 0.206 Uiso 1 1 calc R . .
H4C H 1.3025 0.9989 0.1962 0.206 Uiso 1 1 calc R . .

loop_
_atom_site_aniso_label
_atom_site_aniso_U_11
_atom_site_aniso_U_22
_atom_site_aniso_U_33
_atom_site_aniso_U_23
_atom_site_aniso_U_13
_atom_site_aniso_U_12
Cu1 0.0484(6) 0.0502(6) 0.0641(6) -0.0016(4) 0.0014(4) 0.0241(4)
Cu2 0.0398(10) 0.0398(10) 0.0698(18) 0.000 0.000 0.0199(5)
Se 0.0504(13) 0.0504(13) 0.075(2) 0.000 0.000 0.0252(6)
S1 0.0487(9) 0.0351(8) 0.0667(11) -0.0029(7) 0.0003(7) 0.0178(7)
S2 0.0572(10) 0.0542(10) 0.0553(10) -0.0038(7) -0.0091(7) 0.0279(8)
P1 0.0475(10) 0.0431(9) 0.0628(11) -0.0138(7) -0.0075(8) 0.0173(8)
O1 0.091(4) 0.069(4) 0.071(3) -0.024(3) 0.000(3) 0.036(3)
O2 0.048(3) 0.079(4) 0.102(4) -0.006(3) -0.006(3) 0.023(3)
C1 0.097(8) 0.107(9) 0.129(10) -0.027(7) 0.025(7) 0.030(7)
C2 0.239(17) 0.085(8) 0.109(9) -0.005(6) 0.082(11) 0.059(9)
C3 0.075(7) 0.111(8) 0.127(9) 0.018(7) -0.004(6) 0.039(6)
C4 0.046(5) 0.144(11) 0.191(14) 0.047(10) -0.011(7) 0.025(6)

loop_
_atom_type_symbol
_atom_type_description
_atom_type_scat_dispersion_real
_atom_type_scat_dispersion_imag
_atom_type_scat_source
C C 0.0033 0.0016 'International Tables Vol C Tables 4.2.6.8 and 6.1.1.4'
H H 0.0000 0.0000 'International Tables Vol C Tables 4.2.6.8 and 6.1.1.4'
O O 0.0106 0.0060 'International Tables Vol C Tables 4.2.6.8 and 6.1.1.4'
P P 0.1023 0.0942 'International Tables Vol C Tables 4.2.6.8 and 6.1.1.4'
Cu Cu 0.3201 1.2651 'International Tables Vol C Tables 4.2.6.8 and 6.1.1.4'
Se Se -0.0929 2.2259 'International Tables Vol C Tables 4.2.6.8 and 6.1.1.4'
S S 0.1246 0.1234 'International Tables Vol C Tables 4.2.6.8 and 6.1.1.4'

loop_
_geom_angle_atom_site_label_1
_geom_angle_atom_site_label_2
_geom_angle_atom_site_label_3
_geom_angle
_geom_angle_site_symmetry_1
_geom_angle_site_symmetry_3
_geom_angle_publ_flag
S2 Cu1 S1 122.47(8) 2_865 . ?
S2 Cu1 S1 116.70(7) 2_865 18_645 ?
S1 Cu1 S1 117.31(5) . 18_645 ?
S2 Cu1 Se 97.15(5) 2_865 . ?
S1 Cu1 Se 96.08(5) . . ?
S1 Cu1 Se 95.48(5) 18_645 . ?
S2 Cu1 Cu2 51.29(6) 2_865 . ?
S1 Cu1 Cu2 97.36(5) . . ?
S1 Cu1 Cu2 136.92(6) 18_645 . ?
Se Cu1 Cu2 53.80(5) . . ?
S2 Cu2 S2 118.18(4) 2_865 . ?
S2 Cu2 S2 118.18(4) 2_865 3_785 ?
S2 Cu2 S2 118.18(4) . 3_785 ?
S2 Cu2 Se 97.82(8) 2_865 . ?
S2 Cu2 Se 97.82(8) . . ?
S2 Cu2 Se 97.82(8) 3_785 . ?
S2 Cu2 Cu1 49.29(5) 2_865 . ?
S2 Cu2 Cu1 95.68(6) . . ?
S2 Cu2 Cu1 141.11(9) 3_785 . ?
Se Cu2 Cu1 56.52(5) . . ?
S2 Cu2 Cu1 95.68(6) 2_865 2_865 ?
S2 Cu2 Cu1 141.11(9) . 2_865 ?
S2 Cu2 Cu1 49.29(5) 3_785 2_865 ?
Se Cu2 Cu1 56.52(5) . 2_865 ?
Cu1 Cu2 Cu1 92.49(6) . 2_865 ?
S2 Cu2 Cu1 141.11(9) 2_865 3_785 ?
S2 Cu2 Cu1 49.29(5) . 3_785 ?
S2 Cu2 Cu1 95.68(6) 3_785 3_785 ?
Se Cu2 Cu1 56.52(5) . 3_785 ?
Cu1 Cu2 Cu1 92.49(6) . 3_785 ?
Cu1 Cu2 Cu1 92.49(6) 2_865 3_785 ?
Cu2 Se Cu2 179.998(2) 16_875 . ?
Cu2 Se Cu1 69.682(19) 16_875 16_875 ?
Cu2 Se Cu1 110.320(19) . 16_875 ?
Cu2 Se Cu1 110.318(19) 16_875 . ?
Cu2 Se Cu1 69.680(19) . . ?
Cu1 Se Cu1 179.999(1) 16_875 . ?
Cu2 Se Cu1 110.321(19) 16_875 2_865 ?
Cu2 Se Cu1 69.680(19) . 2_865 ?
Cu1 Se Cu1 71.39(2) 16_875 2_865 ?
Cu1 Se Cu1 108.61(2) . 2_865 ?
Cu2 Se Cu1 110.322(19) 16_875 3_785 ?
Cu2 Se Cu1 69.680(19) . 3_785 ?
Cu1 Se Cu1 71.39(2) 16_875 3_785 ?
Cu1 Se Cu1 108.61(2) . 3_785 ?
Cu1 Se Cu1 108.61(2) 2_865 3_785 ?
Cu2 Se Cu1 69.680(19) 16_875 17_565 ?
Cu2 Se Cu1 110.319(19) . 17_565 ?
Cu1 Se Cu1 108.61(2) 16_875 17_565 ?
Cu1 Se Cu1 71.39(2) . 17_565 ?
Cu1 Se Cu1 180.0 2_865 17_565 ?
Cu1 Se Cu1 71.39(2) 3_785 17_565 ?
Cu2 Se Cu1 69.679(19) 16_875 18_645 ?
Cu2 Se Cu1 110.319(19) . 18_645 ?
Cu1 Se Cu1 108.61(2) 16_875 18_645 ?
Cu1 Se Cu1 71.39(2) . 18_645 ?
Cu1 Se Cu1 71.39(2) 2_865 18_645 ?
Cu1 Se Cu1 179.998(1) 3_785 18_645 ?
Cu1 Se Cu1 108.607(19) 17_565 18_645 ?
P1 S1 Cu1 108.91(9) . . ?
P1 S1 Cu1 102.84(9) . 17_565 ?
Cu1 S1 Cu1 83.57(6) . 17_565 ?
P1 S2 Cu1 103.68(9) . 3_785 ?
P1 S2 Cu2 109.29(9) . . ?
Cu1 S2 Cu2 79.42(8) 3_785 . ?
O1 P1 O2 101.2(3) . . ?
O1 P1 S2 108.8(3) . . ?
O2 P1 S2 112.9(3) . . ?
O1 P1 S1 110.6(3) . . ?
O2 P1 S1 101.3(3) . . ?
S2 P1 S1 120.24(10) . . ?
C1 O1 P1 123.1(6) . . ?
C3 O2 P1 124.3(7) . . ?
C2 C1 O1 112.2(11) . . ?
O2 C3 C4 110.0(9) . . ?

loop_
_geom_bond_atom_site_label_1
_geom_bond_atom_site_label_2
_geom_bond_distance
_geom_bond_site_symmetry_2
_geom_bond_publ_flag
Cu1 S2 2.275(2) 2_865 ?
Cu1 S1 2.2851(18) . ?
Cu1 S1 2.3095(19) 18_645 ?
Cu1 Se 2.6237(8) . ?
Cu1 Cu2 2.9499(17) . ?
Cu2 S2 2.3415(18) 2_865 ?
Cu2 S2 2.3415(18) . ?
Cu2 S2 2.3415(18) 3_785 ?
Cu2 Se 2.539(3) . ?
Cu2 Cu1 2.9499(17) 2_865 ?
Cu2 Cu1 2.9499(17) 3_785 ?
Se Cu2 2.539(3) 16_875 ?
Se Cu1 2.6236(8) 16_875 ?
Se Cu1 2.6237(9) 2_865 ?
Se Cu1 2.6237(9) 3_785 ?
Se Cu1 2.6237(9) 17_565 ?
Se Cu1 2.6238(9) 18_645 ?
S1 P1 2.005(3) . ?
S1 Cu1 2.3094(19) 17_565 ?
S2 P1 2.005(3) . ?
S2 Cu1 2.275(2) 3_785 ?
P1 O1 1.564(5) . ?
P1 O2 1.594(6) . ?
O1 C1 1.407(13) . ?
O2 C3 1.380(12) . ?
C1 C2 1.404(15) . ?
C3 C4 1.475(15) . ?
